data_7115157
loop_
_publ_author_name
'Boltalina, Olga V.'
'Troshin, Pavel A.'
'de La Vaissi\`ere, Benoit'
'Fowler, Patrick W.'
'Sandall, John P. B.'
'Hitchcock, Peter B.'
'Taylor, Roger'

_publ_section_title
;
 C60F18O, the first characterised intramolecular fullerene ether
;
_journal_issue 14
_journal_name_full 'Chemical Communications'
_journal_page_first 1325
_journal_paper_doi 10.1039/b003753m
_journal_year 2000
_chemical_compound_source 'synthesis as described'
_chemical_formula_moiety 'C60 F18 O1'
_chemical_formula_structural 'C60 F18 O'
_chemical_formula_sum 'C67 H8 F18 O'
_chemical_formula_weight 1170.73
_chemical_name_common '[C60(O)F18]'
_chemical_name_systematic
;
 ?
;
_space_group_IT_number 14
_symmetry_cell_setting monoclinic
_symmetry_Int_Tables_number 14
_symmetry_space_group_name_Hall '-P 2yn'
_symmetry_space_group_name_H-M 'P 1 21/n 1'
_atom_sites_solution_hydrogens geom
_atom_sites_solution_primary direct
_atom_sites_solution_secondary difmap
_audit_conform_dict_location ftp://ftp.iucr.org/cifdics/cif_core_2.1beta5.dic
_audit_conform_dict_name cif_core.dic
_audit_conform_dict_version 2.1beta5
_audit_creation_date 2000-03-23T16:02:01-00:00
_audit_creation_method 'WinGX routine CIF_UPDATE'
_cell_angle_alpha 90
_cell_angle_beta 101.769(3)
_cell_angle_gamma 90
_cell_formula_units_Z 4
_cell_length_a 11.4675(4)
_cell_length_b 21.2128(9)
_cell_length_c 16.9247(6)
_cell_measurement_reflns_used 59018
_cell_measurement_temperature 173(2)
_cell_measurement_theta_max 22.986
_cell_measurement_theta_min 4.529
_cell_measurement_wavelength 0.71073
_cell_volume 4030.5(3)
_computing_cell_refinement 'HKL Scalepack (Otwinowski & Minor 1997)'
_computing_data_reduction 'HKL Denzo and Scalepack (Otwinowski & Minor 1997)'
_computing_molecular_graphics 'Ortep-3 for Windows (Farrugia, 1997)'
_computing_publication_material 'WinGX publication routines (Farrugia, 1999)'
_computing_structure_refinement 'SHELXL-97 (Sheldrick, 1997)'
_computing_structure_solution 'SHELXS-97 (Sheldrick, 1997)'
_diffrn_ambient_temperature 173(2)
_diffrn_measured_fraction_theta_full 0.989
_diffrn_measured_fraction_theta_max 0.989
_diffrn_measurement_device KappaCCD
_diffrn_measurement_method CCD
_diffrn_radiation_monochromator graphite
_diffrn_radiation_probe x-ray
_diffrn_radiation_type MoK\a
_diffrn_radiation_wavelength 0.71073
_diffrn_reflns_av_R_equivalents 0.1027
_diffrn_reflns_av_sigmaI/netI 0.0619
_diffrn_reflns_limit_h_max 12
_diffrn_reflns_limit_h_min -12
_diffrn_reflns_limit_k_max 23
_diffrn_reflns_limit_k_min -23
_diffrn_reflns_limit_l_max 18
_diffrn_reflns_limit_l_min -18
_diffrn_reflns_number 27044
_diffrn_reflns_theta_full 22.98
_diffrn_reflns_theta_max 22.98
_diffrn_reflns_theta_min 4.68
_exptl_absorpt_coefficient_mu 0.172
_exptl_crystal_colour yellow
_exptl_crystal_density_diffrn 1.929
_exptl_crystal_density_method 'not measured'
_exptl_crystal_description plate
_exptl_crystal_F_000 2320
_exptl_crystal_size_max 0.4
_exptl_crystal_size_mid 0.3
_exptl_crystal_size_min 0.01
_refine_diff_density_max 0.207
_refine_diff_density_min -0.254
_refine_diff_density_rms 0.05
_refine_ls_extinction_method none
_refine_ls_goodness_of_fit_ref 1.108
_refine_ls_hydrogen_treatment mixed
_refine_ls_matrix_type full
_refine_ls_number_parameters 810
_refine_ls_number_reflns 5545
_refine_ls_number_restraints 1
_refine_ls_restrained_S_all 1.108
_refine_ls_R_factor_all 0.0754
_refine_ls_R_factor_gt 0.0515
_refine_ls_shift/su_max 0.002
_refine_ls_shift/su_mean 0
_refine_ls_structure_factor_coef Fsqd
_refine_ls_weighting_details 'calc w=1/[\s^2^(Fo^2^)+(0.0280P)^2^+4.3357P] where P=(Fo^2^+2Fc^2^)/3'
_refine_ls_weighting_scheme calc
_refine_ls_wR_factor_gt 0.1041
_refine_ls_wR_factor_ref 0.1139
_reflns_number_gt 4276
_reflns_number_total 5545
_reflns_threshold_expression >2sigma(I)
_cod_data_source_file b003753m.txt
_cod_data_source_block mar3200
_cod_original_sg_symbol_H-M P2(1)/n
_cod_database_code 7115157

loop_
_symmetry_equiv_pos_as_xyz
'x, y, z'
'-x+1/2, y+1/2, -z+1/2'
'-x, -y, -z'
'x-1/2, -y-1/2, z-1/2'

loop_
_atom_site_label
_atom_site_type_symbol
_atom_site_fract_x
_atom_site_fract_y
_atom_site_fract_z
_atom_site_U_iso_or_equiv
_atom_site_adp_type
_atom_site_occupancy
_atom_site_symmetry_multiplicity
_atom_site_calc_flag
_atom_site_refinement_flags
_atom_site_disorder_assembly
_atom_site_disorder_group
F1 F 0.31687(18) 0.39215(9) 0.46305(12) 0.0407(5) Uani 1 1 d . . .
F2 F 0.41524(19) 0.40621(9) 0.34400(13) 0.0419(6) Uani 1 1 d . A .
F3 F 0.51995(16) 0.31157(9) 0.41596(12) 0.0346(5) Uani 1 1 d . . .
F6 F 0.54882(16) 0.15981(9) 0.46176(12) 0.0363(5) Uani 1 1 d . . .
F7 F 0.48643(19) 0.04663(10) 0.45158(13) 0.0451(6) Uani 1 1 d . . .
F8 F 0.37261(19) 0.08973(10) 0.55251(12) 0.0430(6) Uani 1 1 d . A .
F11 F 0.14249(19) 0.17433(11) 0.60562(12) 0.0473(6) Uani 1 1 d . . .
F12 F -0.0484(2) 0.23515(14) 0.57569(13) 0.0603(7) Uani 1 1 d . A .
F13 F 0.10954(19) 0.31571(11) 0.56652(13) 0.0490(6) Uani 1 1 d . . .
F16 F 0.31008(19) 0.40679(10) 0.20558(13) 0.0441(6) Uani 1 1 d . . .
F17 F 0.39237(18) -0.00746(9) 0.33022(14) 0.0439(6) Uani 1 1 d . A .
F18 F -0.21576(18) 0.21437(12) 0.46854(14) 0.0528(6) Uani 1 1 d . . .
C1 C 0.0671(3) 0.28790(18) 0.4922(2) 0.0360(9) Uani 1 1 d . A .
C2 C 0.0046(4) 0.3393(2) 0.4354(3) 0.0569(13) Uani 1 1 d . . .
C3 C 0.1320(4) 0.38647(19) 0.3713(2) 0.0439(11) Uani 1 1 d . . .
C4 C 0.2569(3) 0.35839(17) 0.3970(2) 0.0327(9) Uani 1 1 d . A .
C5 C 0.2492(3) 0.29116(16) 0.42171(19) 0.0262(8) Uani 1 1 d . . .
C6 C 0.1700(3) 0.26132(17) 0.46176(19) 0.0279(8) Uani 1 1 d . A .
C7 C 0.1831(3) 0.19801(16) 0.47964(19) 0.0261(8) Uani 1 1 d . . .
C8 C 0.0935(3) 0.17337(19) 0.5233(2) 0.0351(9) Uani 1 1 d . A .
C9 C -0.0047(3) 0.2270(2) 0.5069(2) 0.0400(10) Uani 1 1 d . . .
C10 C -0.1136(3) 0.2125(2) 0.4362(2) 0.0393(10) Uani 1 1 d . A .
C11 C -0.1268(3) 0.25644(19) 0.3643(2) 0.0360(9) Uani 1 1 d . . .
C12 C -0.0666(3) 0.31168(18) 0.3600(2) 0.0371(10) Uani 1 1 d . A .
C13 C -0.0413(3) 0.33217(17) 0.2843(2) 0.0370(9) Uani 1 1 d . . .
C14 C 0.0725(3) 0.36303(17) 0.2903(2) 0.0345(9) Uani 1 1 d . A .
C15 C 0.1365(3) 0.35395(16) 0.2316(2) 0.0332(9) Uani 1 1 d . . .
C16 C 0.2728(3) 0.35432(16) 0.2429(2) 0.0328(9) Uani 1 1 d . A .
C17 C 0.3418(3) 0.35457(16) 0.3330(2) 0.0302(8) Uani 1 1 d . . .
C18 C 0.4197(3) 0.29286(16) 0.3592(2) 0.0276(8) Uani 1 1 d . A .
C19 C 0.3404(3) 0.25656(16) 0.40108(19) 0.0246(8) Uani 1 1 d . A .
C20 C 0.3531(3) 0.19342(16) 0.41950(19) 0.0239(8) Uani 1 1 d . . .
C21 C 0.2754(3) 0.16387(16) 0.4592(2) 0.0277(8) Uani 1 1 d . A .
C22 C 0.3066(3) 0.09606(16) 0.4748(2) 0.0315(9) Uani 1 1 d . . .
C23 C 0.1892(4) 0.05811(19) 0.4695(2) 0.0443(11) Uani 1 1 d . A .
C24 C 0.0638(4) 0.1040(2) 0.4980(2) 0.0510(12) Uani 1 1 d . . .
C25 C -0.0245(3) 0.10193(18) 0.4202(2) 0.0331(9) Uani 1 1 d . A .
C26 C -0.1058(3) 0.14870(19) 0.3953(2) 0.0354(9) Uani 1 1 d . . .
C27 C -0.1577(3) 0.15500(19) 0.3110(2) 0.0352(9) Uani 1 1 d . A .
C28 C -0.1706(3) 0.22086(19) 0.2922(2) 0.0353(9) Uani 1 1 d . A .
C29 C -0.1578(3) 0.24277(19) 0.2172(2) 0.0382(10) Uani 1 1 d . . .
C30 C -0.0907(3) 0.29932(18) 0.2138(2) 0.0370(9) Uani 1 1 d . A .
C31 C -0.0246(3) 0.29157(18) 0.1509(2) 0.0369(10) Uani 1 1 d . . .
C32 C 0.0889(3) 0.31704(18) 0.1618(2) 0.0357(9) Uani 1 1 d . A .
C33 C 0.1829(3) 0.28198(17) 0.1387(2) 0.0330(9) Uani 1 1 d . . .
C34 C 0.2914(3) 0.29589(17) 0.1961(2) 0.0309(9) Uani 1 1 d . A .
C35 C 0.3720(3) 0.24908(16) 0.2205(2) 0.0280(8) Uani 1 1 d . . .
C36 C 0.4624(3) 0.24956(17) 0.2976(2) 0.0305(9) Uani 1 1 d . A .
C37 C 0.4780(3) 0.17251(17) 0.3204(2) 0.0310(8) Uani 1 1 d . . .
C38 C 0.4474(3) 0.15211(17) 0.4014(2) 0.0287(8) Uani 1 1 d . A .
C39 C 0.3947(3) 0.08371(16) 0.4143(2) 0.0309(9) Uani 1 1 d . A .
C40 C 0.3325(3) 0.04952(16) 0.3340(2) 0.0336(9) Uani 1 1 d . . .
C41 C 0.1995(3) 0.03812(15) 0.3252(2) 0.0318(9) Uani 1 1 d . A .
C42 C 0.1347(3) 0.04461(16) 0.3833(2) 0.0312(9) Uani 1 1 d . . .
C43 C 0.0114(3) 0.06124(17) 0.3617(2) 0.0331(9) Uani 1 1 d . A .
C44 C -0.0456(3) 0.06466(18) 0.2805(2) 0.0354(9) Uani 1 1 d . . .
C45 C -0.1331(3) 0.11276(18) 0.2545(2) 0.0351(9) Uani 1 1 d . A .
C46 C -0.1189(3) 0.13506(19) 0.1757(2) 0.0356(9) Uani 1 1 d . . .
C47 C -0.1316(3) 0.19885(19) 0.1574(2) 0.0362(9) Uani 1 1 d . A .
C48 C -0.0490(3) 0.22947(19) 0.1156(2) 0.0364(10) Uani 1 1 d . A .
C49 C 0.0427(3) 0.19541(19) 0.0938(2) 0.0357(9) Uani 1 1 d . . .
C50 C 0.1614(3) 0.22227(18) 0.1052(2) 0.0340(9) Uani 1 1 d . A .
C51 C 0.2460(3) 0.17336(17) 0.1312(2) 0.0329(9) Uani 1 1 d . . .
C52 C 0.3476(3) 0.18641(17) 0.1899(2) 0.0309(9) Uani 1 1 d . A .
C53 C 0.3934(3) 0.14201(17) 0.2515(2) 0.0297(8) Uani 1 1 d . A .
C54 C 0.3336(3) 0.08713(16) 0.2573(2) 0.0307(9) Uani 1 1 d . A .
C55 C 0.2248(3) 0.07470(17) 0.1999(2) 0.0333(9) Uani 1 1 d . . .
C56 C 0.1422(3) 0.04471(16) 0.2420(2) 0.0326(9) Uani 1 1 d . A .
C57 C 0.0219(3) 0.05602(17) 0.2189(2) 0.0338(9) Uani 1 1 d . A .
C58 C -0.0233(3) 0.09956(18) 0.1532(2) 0.0346(9) Uani 1 1 d . A .
C59 C 0.0561(3) 0.12888(18) 0.1130(2) 0.0360(9) Uani 1 1 d . A .
C60 C 0.1825(3) 0.11565(17) 0.1365(2) 0.0338(9) Uani 1 1 d . A .
O1 O 0.0744(3) 0.38828(18) 0.4334(2) 0.0380(12) Uani 0.674(6) 1 d P A 1
F4 F 0.57129(18) 0.27090(11) 0.28576(13) 0.0361(8) Uani 0.954(6) 1 d P A 1
F5 F 0.59419(17) 0.15626(12) 0.32053(13) 0.0364(7) Uani 0.954(6) 1 d P A 1
F9 F 0.2038(4) 0.00887(17) 0.5175(2) 0.0455(11) Uani 0.720(6) 1 d P A 1
F10 F 0.0347(3) 0.06951(17) 0.55676(18) 0.0471(12) Uani 0.720(6) 1 d P A 1
F14 F -0.0833(3) 0.36453(18) 0.4809(2) 0.0488(12) Uani 0.674(6) 1 d P A 1
F15 F 0.1538(4) 0.45435(15) 0.3612(3) 0.0419(11) Uani 0.674(6) 1 d P A 1
F9A F 0.2507(9) -0.0106(4) 0.4950(6) 0.043(3) Uiso 0.280(6) 1 d P A 2
F10A F -0.0319(8) 0.0966(4) 0.5595(5) 0.040(2) Uiso 0.280(6) 1 d P A 2
F14A F -0.0223(7) 0.3916(4) 0.4602(5) 0.047(2) Uiso 0.326(6) 1 d P A 2
F15A F 0.1170(8) 0.4408(4) 0.3915(5) 0.045(3) Uiso 0.326(6) 1 d P A 2
O1A O 0.1395(7) 0.0678(4) 0.5275(5) 0.028(3) Uiso 0.280(6) 1 d P A 2
O1B O 0.540(8) 0.218(4) 0.327(5) 0.08(3) Uiso 0.046(6) 1 d P A 2
F4B F 0.540(8) 0.319(5) 0.269(5) 0.11(3) Uiso 0.046(6) 1 d P A 2
F5B F 0.594(10) 0.108(6) 0.331(7) 0.14(4) Uiso 0.046(6) 1 d P A 2
C61 C -0.2547(3) 0.46959(18) 0.3776(2) 0.0400(10) Uani 1 1 d . B 3
C62 C -0.2933(4) 0.4376(2) 0.3048(3) 0.0464(11) Uani 1 1 d . B 3
H62 H -0.354 0.4066 0.3005 0.056 Uiso 1 1 calc R B 3
C63 C -0.2431(4) 0.4511(2) 0.2385(3) 0.0568(13) Uani 1 1 d . B 3
H63 H -0.2703 0.4295 0.189 0.068 Uiso 1 1 calc R B 3
C64 C -0.1549(5) 0.4951(3) 0.2441(3) 0.0631(14) Uani 1 1 d . B 3
H64 H -0.1206 0.5041 0.1987 0.076 Uiso 1 1 calc R B 3
C65 C -0.1162(4) 0.5265(2) 0.3156(3) 0.0638(14) Uani 1 1 d . B 3
H65 H -0.055 0.5572 0.3196 0.077 Uiso 1 1 calc R B 3
C66 C -0.1655(4) 0.5136(2) 0.3812(3) 0.0501(11) Uani 1 1 d . B 3
H66 H -0.1374 0.5356 0.4303 0.06 Uiso 1 1 calc R B 3
C67 C -0.3088(4) 0.4555(2) 0.4494(3) 0.0586(12) Uani 1 1 d . B 3
H67F H -0.3945 0.4645 0.4359 0.088 Uiso 0.5 1 calc PR B 3
H67E H -0.2711 0.482 0.495 0.088 Uiso 0.5 1 calc PR B 3
H67D H -0.2963 0.411 0.4641 0.088 Uiso 0.5 1 calc PR B 3
H67C H -0.2468 0.4405 0.4941 0.088 Uiso 0.5 1 calc PR B 3
H67B H -0.3702 0.423 0.435 0.088 Uiso 0.5 1 calc PR B 3
H67A H -0.3449 0.494 0.4659 0.088 Uiso 0.5 1 calc PR B 3

loop_
_atom_site_aniso_label
_atom_site_aniso_U_11
_atom_site_aniso_U_22
_atom_site_aniso_U_33
_atom_site_aniso_U_23
_atom_site_aniso_U_13
_atom_site_aniso_U_12
F1 0.0457(13) 0.0367(12) 0.0368(13) -0.0097(10) 0.0012(10) 0.0006(10)
F2 0.0470(13) 0.0299(12) 0.0466(13) 0.0031(10) 0.0042(11) -0.0093(10)
F3 0.0309(11) 0.0384(12) 0.0323(12) -0.0001(9) 0.0015(9) -0.0061(9)
F6 0.0270(11) 0.0405(12) 0.0373(12) 0.0012(9) -0.0029(9) 0.0008(9)
F7 0.0438(13) 0.0346(12) 0.0514(14) 0.0089(10) -0.0028(11) 0.0096(10)
F8 0.0527(13) 0.0422(12) 0.0286(12) 0.0107(10) -0.0041(10) -0.0057(11)
F11 0.0503(13) 0.0703(16) 0.0203(11) 0.0058(11) 0.0050(10) -0.0127(12)
F12 0.0464(14) 0.106(2) 0.0348(14) -0.0191(13) 0.0222(11) -0.0069(14)
F13 0.0487(13) 0.0604(15) 0.0350(13) -0.0217(11) 0.0023(11) 0.0059(11)
F16 0.0546(14) 0.0352(12) 0.0429(13) 0.0147(10) 0.0108(11) -0.0059(11)
F17 0.0455(13) 0.0281(12) 0.0577(15) -0.0032(10) 0.0095(11) 0.0064(10)
F18 0.0334(12) 0.0831(18) 0.0472(14) -0.0105(12) 0.0211(11) -0.0047(12)
C1 0.036(2) 0.045(2) 0.026(2) -0.0143(17) 0.0043(17) 0.0034(18)
C2 0.061(3) 0.042(3) 0.057(3) -0.019(2) -0.014(2) 0.017(3)
C3 0.050(3) 0.041(2) 0.039(2) -0.0109(19) 0.004(2) 0.017(2)
C4 0.037(2) 0.032(2) 0.025(2) -0.0059(16) -0.0027(17) 0.0016(17)
C5 0.0299(19) 0.0297(19) 0.0174(18) -0.0043(15) 0.0013(15) -0.0023(17)
C6 0.028(2) 0.038(2) 0.0162(18) -0.0040(16) 0.0014(16) -0.0009(17)
C7 0.0252(19) 0.038(2) 0.0143(18) -0.0020(15) 0.0027(15) -0.0052(17)
C8 0.037(2) 0.052(2) 0.0149(19) 0.0013(17) 0.0027(16) -0.0058(19)
C9 0.037(2) 0.064(3) 0.024(2) -0.0090(19) 0.0184(18) -0.004(2)
C10 0.024(2) 0.061(3) 0.036(2) -0.006(2) 0.0139(17) -0.0005(19)
C11 0.026(2) 0.051(3) 0.031(2) -0.0056(19) 0.0080(17) 0.0050(19)
C12 0.028(2) 0.044(2) 0.040(2) -0.0050(19) 0.0073(17) 0.0128(19)
C13 0.032(2) 0.037(2) 0.041(2) 0.0033(19) 0.0049(18) 0.0148(18)
C14 0.037(2) 0.027(2) 0.036(2) 0.0038(17) -0.0010(19) 0.0115(17)
C15 0.038(2) 0.028(2) 0.032(2) 0.0102(17) 0.0037(18) 0.0053(17)
C16 0.041(2) 0.0244(19) 0.034(2) 0.0091(16) 0.0110(18) -0.0053(17)
C17 0.036(2) 0.0230(19) 0.033(2) -0.0004(16) 0.0079(17) -0.0093(16)
C18 0.0269(19) 0.030(2) 0.0235(19) -0.0005(15) -0.0007(16) -0.0053(16)
C19 0.0234(18) 0.030(2) 0.0188(18) -0.0016(15) 0.0008(15) -0.0041(16)
C20 0.0212(18) 0.031(2) 0.0184(18) -0.0020(15) 0.0010(15) -0.0007(15)
C21 0.0258(19) 0.036(2) 0.0188(18) -0.0005(16) -0.0001(15) -0.0034(17)
C22 0.038(2) 0.030(2) 0.023(2) 0.0063(15) -0.0017(17) -0.0036(17)
C23 0.054(3) 0.045(2) 0.033(2) 0.006(2) 0.008(2) -0.017(2)
C24 0.060(3) 0.051(3) 0.036(2) 0.013(2) -0.002(2) -0.023(2)
C25 0.030(2) 0.042(2) 0.029(2) 0.0035(17) 0.0114(17) -0.0146(18)
C26 0.0225(19) 0.052(3) 0.035(2) -0.0020(19) 0.0124(17) -0.0086(18)
C27 0.0232(19) 0.053(3) 0.030(2) -0.0020(19) 0.0070(16) -0.0070(18)
C28 0.0159(18) 0.049(3) 0.040(2) -0.0055(19) 0.0042(17) 0.0019(17)
C29 0.0236(19) 0.053(3) 0.034(2) 0.0022(19) -0.0031(17) 0.0067(18)
C30 0.028(2) 0.043(2) 0.036(2) 0.0053(19) -0.0017(18) 0.0077(18)
C31 0.040(2) 0.041(2) 0.025(2) 0.0099(17) -0.0060(18) 0.0055(19)
C32 0.043(2) 0.038(2) 0.022(2) 0.0125(17) -0.0033(17) 0.0033(19)
C33 0.039(2) 0.039(2) 0.0209(19) 0.0086(17) 0.0070(17) 0.0007(18)
C34 0.039(2) 0.035(2) 0.0209(19) 0.0052(16) 0.0119(17) -0.0045(18)
C35 0.034(2) 0.033(2) 0.0213(19) 0.0043(16) 0.0159(16) -0.0052(17)
C36 0.0238(19) 0.038(2) 0.031(2) 0.0009(17) 0.0101(17) -0.0016(17)
C37 0.0247(19) 0.035(2) 0.036(2) -0.0042(17) 0.0111(16) -0.0020(17)
C38 0.0234(18) 0.035(2) 0.025(2) 0.0010(16) -0.0028(16) 0.0001(16)
C39 0.030(2) 0.0258(19) 0.034(2) 0.0081(16) 0.0012(17) 0.0072(16)
C40 0.039(2) 0.0221(19) 0.040(2) -0.0022(16) 0.0086(18) 0.0066(17)
C41 0.038(2) 0.0170(18) 0.039(2) -0.0006(16) 0.0065(19) -0.0014(16)
C42 0.037(2) 0.0209(19) 0.035(2) -0.0004(16) 0.0058(18) -0.0064(16)
C43 0.035(2) 0.033(2) 0.033(2) 0.0073(17) 0.0124(18) -0.0093(17)
C44 0.033(2) 0.037(2) 0.036(2) -0.0030(18) 0.0058(18) -0.0174(18)
C45 0.0227(19) 0.049(2) 0.032(2) -0.0040(19) 0.0023(17) -0.0070(18)
C46 0.025(2) 0.053(3) 0.023(2) -0.0066(18) -0.0066(16) -0.0098(18)
C47 0.027(2) 0.049(3) 0.026(2) -0.0012(18) -0.0095(17) -0.0008(18)
C48 0.038(2) 0.049(2) 0.0169(19) 0.0058(17) -0.0071(17) -0.0011(19)
C49 0.041(2) 0.050(2) 0.0132(19) 0.0016(17) -0.0022(16) -0.004(2)
C50 0.045(2) 0.044(2) 0.0146(18) 0.0043(16) 0.0099(17) -0.0035(19)
C51 0.041(2) 0.043(2) 0.0180(19) -0.0039(17) 0.0135(17) -0.0003(19)
C52 0.033(2) 0.039(2) 0.025(2) -0.0014(17) 0.0158(17) -0.0042(17)
C53 0.0279(19) 0.036(2) 0.029(2) -0.0072(17) 0.0133(16) 0.0054(17)
C54 0.033(2) 0.027(2) 0.034(2) -0.0046(16) 0.0112(17) 0.0027(17)
C55 0.040(2) 0.032(2) 0.030(2) -0.0127(17) 0.0122(18) -0.0023(18)
C56 0.042(2) 0.0222(19) 0.034(2) -0.0086(16) 0.0082(18) -0.0034(17)
C57 0.036(2) 0.031(2) 0.033(2) -0.0070(17) 0.0046(18) -0.0068(17)
C58 0.035(2) 0.043(2) 0.023(2) -0.0111(17) -0.0010(17) -0.0105(19)
C59 0.040(2) 0.046(2) 0.0190(19) -0.0090(17) -0.0008(17) -0.0064(19)
C60 0.042(2) 0.040(2) 0.020(2) -0.0128(17) 0.0082(17) -0.0018(19)
O1 0.036(2) 0.038(3) 0.042(3) -0.0027(18) 0.0125(19) 0.0029(19)
F4 0.0278(12) 0.0434(16) 0.0408(14) 0.0005(11) 0.0155(10) -0.0076(10)
F5 0.0227(12) 0.0430(16) 0.0451(14) -0.0026(11) 0.0104(10) 0.0051(10)
F9 0.060(2) 0.039(2) 0.036(2) 0.0181(16) 0.0044(18) -0.0110(19)
F10 0.061(3) 0.050(2) 0.0322(18) 0.0132(15) 0.0125(16) -0.020(2)
F14 0.051(2) 0.053(2) 0.045(2) -0.0144(17) 0.0156(18) 0.0199(19)
F15 0.052(2) 0.0204(18) 0.052(2) 0.0006(16) 0.006(2) 0.0076(16)
C61 0.042(2) 0.037(2) 0.041(2) 0.0088(19) 0.0092(19) 0.006(2)
C62 0.042(2) 0.040(2) 0.054(3) -0.004(2) 0.002(2) 0.001(2)
C63 0.066(3) 0.062(3) 0.041(3) -0.004(2) 0.007(2) 0.025(3)
C64 0.064(3) 0.071(3) 0.062(3) 0.021(3) 0.029(3) 0.026(3)
C65 0.051(3) 0.069(3) 0.076(4) 0.018(3) 0.022(3) 0.000(2)
C66 0.048(3) 0.050(3) 0.048(3) 0.004(2) 0.001(2) -0.001(2)
C67 0.067(3) 0.062(3) 0.048(3) 0.010(2) 0.017(2) 0.000(2)

loop_
_atom_type_symbol
_atom_type_description
_atom_type_scat_dispersion_real
_atom_type_scat_dispersion_imag
_atom_type_scat_source
C C 0.0033 0.0016 'International Tables Vol C Tables 4.2.6.8 and 6.1.1.4'
F F 0.0171 0.0103 'International Tables Vol C Tables 4.2.6.8 and 6.1.1.4'
O O 0.0106 0.006 'International Tables Vol C Tables 4.2.6.8 and 6.1.1.4'
H H 0 0 'International Tables Vol C Tables 4.2.6.8 and 6.1.1.4'

loop_
_geom_angle_atom_site_label_1
_geom_angle_atom_site_label_2
_geom_angle_atom_site_label_3
_geom_angle
F13 C1 C6 108.6(3)
F13 C1 C2 107.4(3)
C6 C1 C2 110.8(3)
F13 C1 C9 107.6(3)
C6 C1 C9 102.7(3)
C2 C1 C9 119.4(3)
F14A C2 O1 60.0(5)
F14A C2 F14 42.7(4)
O1 C2 F14 102.1(3)
F14A C2 C12 120.6(5)
O1 C2 C12 121.2(4)
F14 C2 C12 105.9(3)
F14A C2 C1 122.6(5)
O1 C2 C1 111.7(4)
F14 C2 C1 102.2(4)
C12 C2 C1 111.2(3)
F15A C3 O1 68.8(5)
F15A C3 F15 31.9(4)
O1 C3 F15 100.6(3)
F15A C3 C14 120.5(5)
O1 C3 C14 121.4(4)
F15 C3 C14 106.0(3)
F15A C3 C4 117.6(5)
O1 C3 C4 111.6(3)
F15 C3 C4 104.0(3)
C14 C3 C4 111.0(3)
F1 C4 C5 108.4(3)
F1 C4 C3 108.1(3)
C5 C4 C3 110.2(3)
F1 C4 C17 107.6(3)
C5 C4 C17 102.7(3)
C3 C4 C17 119.4(3)
C19 C5 C6 119.0(3)
C19 C5 C4 110.2(3)
C6 C5 C4 130.7(3)
C7 C6 C5 119.8(3)
C7 C6 C1 110.6(3)
C5 C6 C1 129.6(3)
C6 C7 C21 120.7(3)
C6 C7 C8 113.4(3)
C21 C7 C8 125.8(3)
F11 C8 C7 108.3(3)
F11 C8 C24 108.1(3)
C7 C8 C24 109.5(3)
F11 C8 C9 107.0(3)
C7 C8 C9 101.6(3)
C24 C8 C9 121.7(3)
F12 C9 C10 107.4(3)
F12 C9 C1 109.0(3)
C10 C9 C1 113.4(3)
F12 C9 C8 108.2(3)
C10 C9 C8 114.7(3)
C1 C9 C8 103.9(3)
F18 C10 C11 110.1(3)
F18 C10 C26 109.5(3)
C11 C10 C26 100.8(3)
F18 C10 C9 107.2(3)
C11 C10 C9 115.1(3)
C26 C10 C9 114.0(3)
C12 C11 C28 119.8(4)
C12 C11 C10 126.9(3)
C28 C11 C10 108.6(3)
C11 C12 C13 120.1(3)
C11 C12 C2 119.1(4)
C13 C12 C2 118.1(4)
C30 C13 C12 119.3(4)
C30 C13 C14 119.3(4)
C12 C13 C14 114.6(3)
C15 C14 C13 119.8(3)
C15 C14 C3 120.3(3)
C13 C14 C3 117.1(4)
C14 C15 C32 120.5(3)
C14 C15 C16 126.4(3)
C32 C15 C16 108.2(3)
F16 C16 C34 109.2(3)
F16 C16 C15 110.3(3)
C34 C16 C15 100.3(3)
F16 C16 C17 107.4(3)
C34 C16 C17 114.6(3)
C15 C16 C17 114.8(3)
F2 C17 C16 108.0(3)
F2 C17 C18 108.9(3)
C16 C17 C18 114.2(3)
F2 C17 C4 108.0(3)
C16 C17 C4 113.8(3)
C18 C17 C4 103.7(3)
F3 C18 C19 108.6(3)
F3 C18 C36 107.7(3)
C19 C18 C36 109.0(3)
F3 C18 C17 107.1(3)
C19 C18 C17 101.3(3)
C36 C18 C17 122.5(3)
C20 C19 C5 120.7(3)
C20 C19 C18 124.6(3)
C5 C19 C18 114.6(3)
C21 C20 C19 120.4(3)
C21 C20 C38 114.1(3)
C19 C20 C38 125.5(3)
C20 C21 C7 119.3(3)
C20 C21 C22 111.7(3)
C7 C21 C22 129.0(3)
F8 C22 C21 109.0(3)
F8 C22 C23 107.7(3)
C21 C22 C23 108.3(3)
F8 C22 C39 107.4(3)
C21 C22 C39 101.8(3)
C23 C22 C39 122.0(3)
O1A C23 F9 70.4(5)
O1A C23 C42 129.2(5)
F9 C23 C42 115.3(3)
O1A C23 C22 113.5(5)
F9 C23 C22 112.2(3)
C42 C23 C22 109.9(3)
O1A C23 F9A 100.4(6)
F9 C23 F9A 30.2(3)
C42 C23 F9A 99.1(4)
C22 C23 F9A 97.2(4)
O1A C23 C24 38.5(4)
F9 C23 C24 105.1(4)
C42 C23 C24 99.2(3)
C22 C23 C24 114.6(3)
F9A C23 C24 134.8(5)
O1A C24 F10 66.7(5)
O1A C24 C25 131.1(6)
F10 C24 C25 114.6(3)
O1A C24 C8 113.4(5)
F10 C24 C8 112.9(4)
C25 C24 C8 110.1(3)
O1A C24 F10A 101.2(6)
F10 C24 F10A 35.4(3)
C25 C24 F10A 97.7(4)
C8 C24 F10A 93.0(4)
O1A C24 C23 40.7(5)
F10 C24 C23 103.2(4)
C25 C24 C23 100.1(3)
C8 C24 C23 115.2(3)
F10A C24 C23 138.4(4)
C26 C25 C43 119.8(3)
C26 C25 C24 123.3(4)
C43 C25 C24 112.9(4)
C25 C26 C27 119.4(4)
C25 C26 C10 127.0(3)
C27 C26 C10 108.4(3)
C45 C27 C28 120.3(3)
C45 C27 C26 121.7(4)
C28 C27 C26 108.3(3)
C29 C28 C27 120.3(3)
C29 C28 C11 121.2(4)
C27 C28 C11 108.7(3)
C28 C29 C30 118.4(3)
C28 C29 C47 119.9(4)
C30 C29 C47 108.7(3)
C13 C30 C29 120.7(4)
C13 C30 C31 120.4(3)
C29 C30 C31 107.6(3)
C32 C31 C30 118.7(3)
C32 C31 C48 120.4(4)
C30 C31 C48 108.9(3)
C31 C32 C33 120.1(4)
C31 C32 C15 120.9(4)
C33 C32 C15 109.2(3)
C50 C33 C32 120.4(3)
C50 C33 C34 121.2(3)
C32 C33 C34 107.7(3)
C35 C34 C33 119.6(3)
C35 C34 C16 126.8(3)
C33 C34 C16 109.1(3)
C34 C35 C52 119.7(3)
C34 C35 C36 124.6(3)
C52 C35 C36 111.8(3)
O1B C36 F4 67(5)
O1B C36 C35 136(4)
F4 C36 C35 111.3(3)
O1B C36 C18 112(4)
F4 C36 C18 108.9(3)
C35 C36 C18 109.7(3)
O1B C36 C37 45(5)
F4 C36 C37 107.2(3)
C35 C36 C37 102.5(3)
C18 C36 C37 117.2(3)
O1B C36 F4B 102(6)
F4 C36 F4B 37(3)
C35 C36 F4B 94(3)
C18 C36 F4B 86(3)
C37 C36 F4B 144(3)
O1B C37 F5 69(4)
O1B C37 C53 134(4)
F5 C37 C53 111.4(3)
O1B C37 C38 113(4)
F5 C37 C38 108.9(3)
C53 C37 C38 110.0(3)
O1B C37 C36 43(4)
F5 C37 C36 107.5(3)
C53 C37 C36 102.6(3)
C38 C37 C36 116.3(3)
O1B C37 F5B 100(6)
F5 C37 F5B 32(4)
C53 C37 F5B 95(3)
C38 C37 F5B 90(3)
C36 C37 F5B 140(4)
F6 C38 C20 108.5(3)
F6 C38 C37 108.1(3)
C20 C38 C37 109.1(3)
F6 C38 C39 106.8(3)
C20 C38 C39 101.4(3)
C37 C38 C39 122.2(3)
F7 C39 C40 107.8(3)
F7 C39 C22 109.0(3)
C40 C39 C22 113.2(3)
F7 C39 C38 108.0(3)
C40 C39 C38 114.6(3)
C22 C39 C38 104.1(3)
F17 C40 C41 110.5(3)
F17 C40 C54 109.0(3)
C41 C40 C54 100.5(3)
F17 C40 C39 107.3(3)
C41 C40 C39 115.1(3)
C54 C40 C39 114.3(3)
C42 C41 C56 119.6(3)
C42 C41 C40 126.9(3)
C56 C41 C40 109.2(3)
C41 C42 C43 119.9(3)
C41 C42 C23 123.1(3)
C43 C42 C23 113.5(3)
C44 C43 C42 120.3(3)
C44 C43 C25 120.3(3)
C42 C43 C25 112.3(3)
C43 C44 C57 119.7(3)
C43 C44 C45 119.7(4)
C57 C44 C45 108.4(3)
C27 C45 C44 118.6(3)
C27 C45 C46 120.0(4)
C44 C45 C46 108.0(3)
C47 C46 C58 120.1(4)
C47 C46 C45 119.6(3)
C58 C46 C45 107.8(3)
C46 C47 C48 119.8(4)
C46 C47 C29 119.9(4)
C48 C47 C29 107.6(3)
C49 C48 C47 120.3(4)
C49 C48 C31 119.4(3)
C47 C48 C31 107.2(3)
C48 C49 C59 119.9(4)
C48 C49 C50 120.1(4)
C59 C49 C50 107.4(3)
C33 C50 C51 119.0(3)
C33 C50 C49 119.7(4)
C51 C50 C49 108.4(3)
C52 C51 C50 119.4(3)
C52 C51 C60 119.0(3)
C50 C51 C60 108.5(3)
C51 C52 C53 121.3(3)
C51 C52 C35 121.0(3)
C53 C52 C35 109.5(3)
C54 C53 C52 120.1(3)
C54 C53 C37 124.4(3)
C52 C53 C37 111.5(3)
C53 C54 C55 119.1(3)
C53 C54 C40 126.8(3)
C55 C54 C40 108.8(3)
C60 C55 C54 121.7(3)
C60 C55 C56 119.7(3)
C54 C55 C56 108.2(3)
C57 C56 C41 121.8(3)
C57 C56 C55 120.3(3)
C41 C56 C55 108.2(3)
C56 C57 C44 118.4(3)
C56 C57 C58 120.4(3)
C44 C57 C58 108.3(3)
C59 C58 C46 120.3(4)
C59 C58 C57 119.4(3)
C46 C58 C57 107.4(3)
C58 C59 C49 119.8(4)
C58 C59 C60 119.8(3)
C49 C59 C60 107.7(3)
C55 C60 C51 118.6(3)
C55 C60 C59 120.3(3)
C51 C60 C59 108.0(3)
C2 O1 C3 113.2(4)
C24 O1A C23 100.8(7)
C36 O1B C37 92(6)
C66 C61 C62 117.9(4)
C66 C61 C67 121.6(4)
C62 C61 C67 120.5(4)
C63 C62 C61 120.2(4)
C64 C63 C62 120.5(4)
C63 C64 C65 119.6(5)
C64 C65 C66 120.3(5)
C65 C66 C61 121.6(4)

loop_
_geom_bond_atom_site_label_1
_geom_bond_atom_site_label_2
_geom_bond_distance
F1 C4 1.386(4)
F2 C17 1.371(4)
F3 C18 1.396(4)
F6 C38 1.392(4)
F7 C39 1.361(4)
F8 C22 1.384(4)
F11 C8 1.393(4)
F12 C9 1.369(4)
F13 C1 1.385(4)
F16 C16 1.390(4)
F17 C40 1.398(4)
F18 C10 1.392(4)
C1 C6 1.491(5)
C1 C2 1.531(6)
C1 C9 1.578(6)
C2 F14A 1.246(8)
C2 O1 1.316(6)
C2 F14 1.486(6)
C2 C12 1.488(6)
C3 F15A 1.224(9)
C3 O1 1.350(6)
C3 F15 1.477(6)
C3 C14 1.487(5)
C3 C4 1.530(5)
C4 C5 1.494(5)
C4 C17 1.600(5)
C5 C19 1.380(5)
C5 C6 1.391(5)
C6 C7 1.378(5)
C7 C21 1.382(5)
C7 C8 1.478(5)
C8 C24 1.551(6)
C8 C9 1.585(6)
C9 C10 1.575(5)
C10 C11 1.514(6)
C10 C26 1.531(6)
C11 C12 1.370(5)
C11 C28 1.436(5)
C12 C13 1.438(5)
C13 C30 1.397(5)
C13 C14 1.445(5)
C14 C15 1.364(5)
C15 C32 1.430(5)
C15 C16 1.536(5)
C16 C34 1.510(5)
C16 C17 1.567(5)
C17 C18 1.596(5)
C18 C19 1.478(5)
C18 C36 1.542(5)
C19 C20 1.376(5)
C20 C21 1.373(5)
C20 C38 1.471(5)
C21 C22 1.493(5)
C22 C23 1.555(5)
C22 C39 1.601(5)
C23 O1A 1.247(9)
C23 F9 1.313(5)
C23 C42 1.493(5)
C23 F9A 1.639(11)
C23 C24 1.879(7)
C24 O1A 1.191(9)
C24 F10 1.331(5)
C24 C25 1.489(5)
C24 F10A 1.666(10)
C25 C26 1.368(5)
C25 C43 1.436(5)
C26 C27 1.436(5)
C27 C45 1.380(5)
C27 C28 1.434(5)
C28 C29 1.386(5)
C29 C30 1.433(6)
C29 C47 1.452(5)
C30 C31 1.437(6)
C31 C32 1.387(5)
C31 C48 1.450(5)
C32 C33 1.428(5)
C33 C50 1.389(5)
C33 C34 1.444(5)
C34 C35 1.363(5)
C35 C52 1.433(5)
C35 C36 1.491(5)
C36 O1B 1.14(9)
C36 F4 1.381(4)
C36 C37 1.681(5)
C36 F4B 1.84(9)
C37 O1B 1.20(9)
C37 F5 1.376(4)
C37 C53 1.503(5)
C37 C38 1.545(5)
C37 F5B 1.89(12)
C38 C39 1.603(5)
C39 C40 1.577(5)
C40 C41 1.522(5)
C40 C54 1.525(5)
C41 C42 1.355(5)
C41 C56 1.435(5)
C42 C43 1.431(5)
C43 C44 1.397(5)
C44 C57 1.431(5)
C44 C45 1.436(5)
C45 C46 1.457(5)
C46 C47 1.389(5)
C46 C58 1.444(5)
C47 C48 1.447(5)
C48 C49 1.387(5)
C49 C59 1.450(5)
C49 C50 1.452(5)
C50 C51 1.427(5)
C51 C52 1.396(5)
C51 C60 1.437(5)
C52 C53 1.423(5)
C53 C54 1.365(5)
C54 C55 1.441(5)
C55 C60 1.389(5)
C55 C56 1.444(5)
C56 C57 1.377(5)
C57 C58 1.458(5)
C58 C59 1.388(5)
C59 C60 1.450(5)
C61 C66 1.377(6)
C61 C62 1.398(6)
C61 C67 1.502(6)
C62 C63 1.392(6)
C63 C64 1.366(7)
C64 C65 1.372(7)
C65 C66 1.373(6)
